data_7016131
loop_
_publ_author_name
'Li, Ming'
'Zeng, Hui'
'Meng, Yanyan'
'Sun, Huiqin'
'Liu, Song'
'Lu, Zhiyun'
'Huang, Yan'
'Pu, Xuemei'

_publ_section_title
;
 Fine tuning of emission color of iridium(iii) complexes from yellow to
 red via substituent effect on 2-phenylbenzothiazole ligands:
 synthesis, photophysical, electrochemical and DFT study.
;
_journal_issue 27
_journal_name_full 'Dalton transactions (Cambridge, England : 2003)'
_journal_page_first 7153
_journal_page_last 7164
_journal_paper_doi 10.1039/c1dt10305a
_journal_volume 40
_journal_year 2011
_chemical_formula_moiety 'C49 H39 Ir N2 O2 S2'
_chemical_formula_sum 'C49 H39 Ir N2 O2 S2'
_chemical_formula_weight 944.14
_space_group_IT_number 2
_symmetry_cell_setting triclinic
_symmetry_space_group_name_Hall '-P 1'
_symmetry_space_group_name_H-M 'P -1'
_atom_sites_solution_hydrogens geom
_atom_sites_solution_primary heavy
_atom_sites_solution_secondary difmap
_audit_creation_method SHELXL-97
_cell_angle_alpha 95.5776(11)
_cell_angle_beta 96.7837(10)
_cell_angle_gamma 102.7945(10)
_cell_formula_units_Z 2
_cell_length_a 12.02816(13)
_cell_length_b 13.34812(17)
_cell_length_c 17.7144(2)
_cell_measurement_reflns_used 15425
_cell_measurement_temperature 150.0
_cell_measurement_theta_max 29.2514
_cell_measurement_theta_min 2.974
_cell_volume 2731.64(6)
_computing_cell_refinement
;
CrysAlisPro, Oxford Diffraction Ltd.,
Version 1.171.34.40 (release 27-08-2010 CrysAlis171 .NET)
(compiled Aug 27 2010,11:50:40)
;
_computing_data_collection
;
CrysAlisPro, Oxford Diffraction Ltd.,
Version 1.171.34.40 (release 27-08-2010 CrysAlis171 .NET)
(compiled Aug 27 2010,11:50:40)
;
_computing_data_reduction
;
CrysAlisPro, Oxford Diffraction Ltd.,
Version 1.171.34.40 (release 27-08-2010 CrysAlis171 .NET)
(compiled Aug 27 2010,11:50:40)
;
_computing_molecular_graphics
;
OLEX2: a complete structure solution, refinement and analysis program.
Dolomanov et al., J. Appl. Cryst. (2009). 42, 339-341
;
_computing_publication_material
;
OLEX2: a complete structure solution, refinement and analysis program.
Dolomanov et al., J. Appl. Cryst. (2009). 42, 339-341
;
_computing_structure_refinement 'SHELXL-97 (Sheldrick, 1997)'
_computing_structure_solution 'A short history of SHELX (Sheldrick, 2007)'
_diffrn_ambient_temperature 150(2)
_diffrn_detector_area_resol_mean 16.0874
_diffrn_measured_fraction_theta_full 0.996
_diffrn_measured_fraction_theta_max 0.996
_diffrn_measurement_details
;
1 omega -60.00 -34.10 0.7000 1.5000
omega____ theta____ kappa____ phi______ frames
- -16.8924 179.0000 -180.0000 37

2 omega -47.00 -4.30 0.7000 1.5000
omega____ theta____ kappa____ phi______ frames
- 20.0174 -77.0000 90.0000 61

3 omega -9.00 89.00 0.7000 1.5000
omega____ theta____ kappa____ phi______ frames
- 20.0174 77.0000 -30.0000 140

4 omega 15.00 74.50 0.7000 1.5000
omega____ theta____ kappa____ phi______ frames
- 20.0174 -124.0000 112.0000 85

5 omega 18.00 79.60 0.7000 1.5000
omega____ theta____ kappa____ phi______ frames
- 20.0174 77.0000 120.0000 88

6 omega -43.00 49.40 0.7000 1.5000
omega____ theta____ kappa____ phi______ frames
- 20.0174 -77.0000 -150.0000 132

7 omega -5.00 47.50 0.7000 1.5000
omega____ theta____ kappa____ phi______ frames
- 20.0174 38.0000 -120.0000 75
;
_diffrn_measurement_device_type 'Xcalibur, Eos'
_diffrn_measurement_method '\w scans'
_diffrn_orient_matrix_UB_11 -0.0210143
_diffrn_orient_matrix_UB_12 0.0003209
_diffrn_orient_matrix_UB_13 0.0357659
_diffrn_orient_matrix_UB_21 0.0564174
_diffrn_orient_matrix_UB_22 0.0233698
_diffrn_orient_matrix_UB_23 0.0190181
_diffrn_orient_matrix_UB_31 -0.0104676
_diffrn_orient_matrix_UB_32 0.0497198
_diffrn_orient_matrix_UB_33 -0.0034475
_diffrn_radiation_monochromator graphite
_diffrn_radiation_source 'fine-focus sealed tube'
_diffrn_radiation_type 'Mo K\a'
_diffrn_radiation_wavelength 0.7107
_diffrn_reflns_av_R_equivalents 0.0273
_diffrn_reflns_av_sigmaI/netI 0.0448
_diffrn_reflns_limit_h_max 15
_diffrn_reflns_limit_h_min -15
_diffrn_reflns_limit_k_max 16
_diffrn_reflns_limit_k_min -16
_diffrn_reflns_limit_l_max 22
_diffrn_reflns_limit_l_min -22
_diffrn_reflns_number 23069
_diffrn_reflns_theta_full 26.37
_diffrn_reflns_theta_max 26.37
_diffrn_reflns_theta_min 2.98
_exptl_absorpt_coefficient_mu 2.552
_exptl_absorpt_correction_T_max 1.0
_exptl_absorpt_correction_T_min 0.89564
_exptl_absorpt_correction_type multi-scan
_exptl_absorpt_process_details
;
CrysAlisPro, Oxford Diffraction Ltd.,
Version 1.171.34.40 (release 27-08-2010 CrysAlis171 .NET)
(compiled Aug 27 2010,11:50:40)
Empirical absorption correction using spherical harmonics,
implemented in SCALE3 ABSPACK scaling algorithm.
;
_exptl_crystal_colour red
_exptl_crystal_density_diffrn 1.148
_exptl_crystal_density_method 'not measured'
_exptl_crystal_description block
_exptl_crystal_F_000 944
_exptl_crystal_size_max 0.42
_exptl_crystal_size_mid 0.40
_exptl_crystal_size_min 0.35
_platon_squeeze_details
;
;
_refine_diff_density_max 0.819
_refine_diff_density_min -0.674
_refine_diff_density_rms 0.104
_refine_ls_extinction_method none
_refine_ls_goodness_of_fit_ref 1.092
_refine_ls_hydrogen_treatment constr
_refine_ls_matrix_type full
_refine_ls_number_parameters 511
_refine_ls_number_reflns 11108
_refine_ls_number_restraints 0
_refine_ls_restrained_S_all 1.092
_refine_ls_R_factor_all 0.0341
_refine_ls_R_factor_gt 0.0297
_refine_ls_shift/su_max 0.001
_refine_ls_shift/su_mean 0.000
_refine_ls_structure_factor_coef Fsqd
_refine_ls_weighting_details
;
calc w=1/[\s^2^(Fo^2^)+(0.0413P)^2^+0.1987P] where P=(Fo^2^+2Fc^2^)/3
;
_refine_ls_weighting_scheme calc
_refine_ls_wR_factor_gt 0.0767
_refine_ls_wR_factor_ref 0.0792
_reflns_number_gt 9936
_reflns_number_total 11108
_reflns_threshold_expression >2sigma(I)
_cod_data_source_file c1dt10305a.txt
_cod_data_source_block 101214_S4_LM
_cod_depositor_comments
;
The following automatic conversions were performed:

'_symmetry_cell_setting' value 'Triclinic' changed to 'triclinic'
according to /home/saulius/struct/CIF-dictionaries/cif_core.dic
dictionary named 'cif_core.dic' version 2.4.1 from 2010-06-29.

Automatic conversion script
Id: cif_fix_values 1715 2011-07-08 13:25:40Z adriana 
;
_cod_database_code 7016131

loop_
_space_group_symop_id
_space_group_symop_operation_xyz
1 'x, y, z'
2 '-x, -y, -z'

loop_
_atom_site_label
_atom_site_type_symbol
_atom_site_fract_x
_atom_site_fract_y
_atom_site_fract_z
_atom_site_U_iso_or_equiv
_atom_site_adp_type
_atom_site_occupancy
_atom_site_symmetry_multiplicity
_atom_site_calc_flag
_atom_site_refinement_flags
_atom_site_disorder_assembly
_atom_site_disorder_group
Ir1 Ir 0.156248(10) 0.394976(9) 0.302256(7) 0.01714(5) Uani 1 1 d . . .
S1 S 0.25407(8) 0.25972(7) 0.08513(5) 0.02571(19) Uani 1 1 d . . .
S2 S -0.09155(8) 0.55231(7) 0.40882(5) 0.02581(19) Uani 1 1 d . . .
O1 O 0.33769(19) 0.46472(18) 0.33432(13) 0.0226(5) Uani 1 1 d . . .
O2 O 0.1686(2) 0.30928(18) 0.39866(14) 0.0242(5) Uani 1 1 d . . .
N1 N 0.2090(2) 0.3010(2) 0.22159(16) 0.0198(6) Uani 1 1 d . . .
N2 N 0.0842(2) 0.4902(2) 0.36950(15) 0.0195(6) Uani 1 1 d . . .
C1 C 0.4048(3) 0.4288(3) 0.3791(2) 0.0244(7) Uani 1 1 d . . .
C2 C 0.3729(3) 0.3561(3) 0.4287(2) 0.0324(9) Uani 1 1 d . . .
H2 H 0.4344 0.3384 0.4592 0.039 Uiso 1 1 calc R . .
C3 C 0.2621(3) 0.3060(3) 0.4392(2) 0.0281(8) Uani 1 1 d . . .
C4 C 0.5324(3) 0.4727(3) 0.3786(2) 0.0347(9) Uani 1 1 d . . .
H4C H 0.5544 0.5442 0.4039 0.052 Uiso 1 1 calc R . .
H4A H 0.5483 0.4713 0.3256 0.052 Uiso 1 1 calc R . .
H4B H 0.5770 0.4308 0.4060 0.052 Uiso 1 1 calc R . .
C5 C 0.2468(4) 0.2395(4) 0.5026(2) 0.0418(10) Uani 1 1 d . . .
H5C H 0.2392 0.2817 0.5493 0.063 Uiso 1 1 calc R . .
H5B H 0.3139 0.2098 0.5121 0.063 Uiso 1 1 calc R . .
H5A H 0.1772 0.1835 0.4877 0.063 Uiso 1 1 calc R . .
C6 C 0.2185(3) 0.1984(3) 0.2162(2) 0.0206(7) Uani 1 1 d . . .
C7 C 0.2026(3) 0.1332(3) 0.2720(2) 0.0279(8) Uani 1 1 d . . .
H7 H 0.1852 0.1570 0.3205 0.034 Uiso 1 1 calc R . .
C8 C 0.2125(3) 0.0316(3) 0.2554(2) 0.0323(9) Uani 1 1 d . . .
H8 H 0.2036 -0.0138 0.2935 0.039 Uiso 1 1 calc R . .
C9 C 0.2354(3) -0.0044(3) 0.1837(2) 0.0309(9) Uani 1 1 d . . .
H9 H 0.2414 -0.0741 0.1738 0.037 Uiso 1 1 calc R . .
C10 C 0.2495(3) 0.0588(3) 0.1272(2) 0.0288(8) Uani 1 1 d . . .
H10 H 0.2640 0.0336 0.0782 0.035 Uiso 1 1 calc R . .
C11 C 0.2420(3) 0.1621(3) 0.1440(2) 0.0230(7) Uani 1 1 d . . .
C12 C 0.2243(3) 0.3420(3) 0.15743(19) 0.0190(7) Uani 1 1 d . . .
C13 C 0.2015(3) 0.4425(3) 0.1507(2) 0.0215(7) Uani 1 1 d . . .
C14 C 0.1523(3) 0.4789(3) 0.21473(19) 0.0184(7) Uani 1 1 d . . .
C15 C 0.1108(3) 0.5673(2) 0.20823(19) 0.0197(7) Uani 1 1 d . . .
H15 H 0.0764 0.5942 0.2488 0.024 Uiso 1 1 calc R . .
C16 C 0.1192(3) 0.6166(2) 0.14299(19) 0.0202(7) Uani 1 1 d . . .
C17 C 0.0722(3) 0.7042(3) 0.1211(2) 0.0224(7) Uani 1 1 d . . .
C18 C 0.0035(3) 0.7589(3) 0.1581(2) 0.0295(8) Uani 1 1 d . . .
H18 H -0.0159 0.7450 0.2071 0.035 Uiso 1 1 calc R . .
C19 C -0.0355(4) 0.8341(3) 0.1209(2) 0.0359(9) Uani 1 1 d . . .
H19 H -0.0842 0.8709 0.1443 0.043 Uiso 1 1 calc R . .
C20 C -0.0047(3) 0.8568(3) 0.0502(2) 0.0342(9) Uani 1 1 d . . .
H20 H -0.0304 0.9103 0.0268 0.041 Uiso 1 1 calc R . .
C21 C 0.0640(3) 0.8014(3) 0.0134(2) 0.0327(9) Uani 1 1 d . . .
H21 H 0.0842 0.8159 -0.0353 0.039 Uiso 1 1 calc R . .
C22 C 0.1021(3) 0.7251(3) 0.0493(2) 0.0240(7) Uani 1 1 d . . .
C23 C 0.1751(3) 0.6547(3) 0.0208(2) 0.0252(8) Uani 1 1 d . . .
C24 C 0.1738(3) 0.5838(3) 0.0832(2) 0.0234(7) Uani 1 1 d . . .
C25 C 0.2141(3) 0.4944(3) 0.0861(2) 0.0234(7) Uani 1 1 d . . .
H25 H 0.2492 0.4691 0.0454 0.028 Uiso 1 1 calc R . .
C26 C 0.1239(4) 0.5934(3) -0.0589(2) 0.0369(9) Uani 1 1 d . . .
H26A H 0.1730 0.5473 -0.0736 0.055 Uiso 1 1 calc R . .
H26C H 0.1202 0.6419 -0.0968 0.055 Uiso 1 1 calc R . .
H26B H 0.0463 0.5522 -0.0570 0.055 Uiso 1 1 calc R . .
C27 C 0.2986(3) 0.7184(3) 0.0186(3) 0.0394(10) Uani 1 1 d . . .
H27B H 0.3306 0.7571 0.0692 0.059 Uiso 1 1 calc R . .
H27C H 0.2964 0.7669 -0.0194 0.059 Uiso 1 1 calc R . .
H27A H 0.3471 0.6715 0.0045 0.059 Uiso 1 1 calc R . .
C28 C 0.1301(3) 0.5742(3) 0.42633(19) 0.0203(7) Uani 1 1 d . . .
C29 C 0.2448(3) 0.6134(3) 0.4554(2) 0.0288(8) Uani 1 1 d . . .
H29 H 0.3025 0.5837 0.4365 0.035 Uiso 1 1 calc R . .
C30 C 0.2742(3) 0.6967(3) 0.5125(2) 0.0326(9) Uani 1 1 d . . .
H30 H 0.3529 0.7251 0.5326 0.039 Uiso 1 1 calc R . .
C31 C 0.1887(4) 0.7399(3) 0.5413(2) 0.0352(9) Uani 1 1 d . . .
H31 H 0.2105 0.7967 0.5810 0.042 Uiso 1 1 calc R . .
C32 C 0.0739(4) 0.7010(3) 0.5129(2) 0.0322(9) Uani 1 1 d . . .
H32 H 0.0161 0.7298 0.5327 0.039 Uiso 1 1 calc R . .
C33 C 0.0452(3) 0.6188(3) 0.45464(19) 0.0240(7) Uani 1 1 d . . .
C34 C -0.0296(3) 0.4692(3) 0.3554(2) 0.0214(7) Uani 1 1 d . . .
C35 C -0.0885(3) 0.3804(3) 0.30177(19) 0.0205(7) Uani 1 1 d . . .
C36 C -0.2087(3) 0.3443(3) 0.2851(2) 0.0229(7) Uani 1 1 d . . .
H36 H -0.2583 0.3818 0.3068 0.027 Uiso 1 1 calc R . .
C37 C -0.2529(3) 0.2539(3) 0.2370(2) 0.0239(7) Uani 1 1 d . . .
C38 C -0.3787(3) 0.1970(3) 0.2105(2) 0.0272(8) Uani 1 1 d . . .
C39 C -0.3641(3) 0.1026(3) 0.1597(2) 0.0270(8) Uani 1 1 d . . .
C40 C -0.4467(3) 0.0205(3) 0.1190(2) 0.0346(9) Uani 1 1 d . . .
H40 H -0.5260 0.0190 0.1189 0.042 Uiso 1 1 calc R . .
C41 C -0.4145(3) -0.0591(3) 0.0788(2) 0.0367(9) Uani 1 1 d . . .
H41 H -0.4718 -0.1157 0.0511 0.044 Uiso 1 1 calc R . .
C42 C -0.2987(3) -0.0574(3) 0.0782(2) 0.0328(9) Uani 1 1 d . . .
H42 H -0.2775 -0.1133 0.0507 0.039 Uiso 1 1 calc R . .
C43 C -0.2134(3) 0.0252(3) 0.1176(2) 0.0258(8) Uani 1 1 d . . .
H43 H -0.1342 0.0272 0.1166 0.031 Uiso 1 1 calc R . .
C44 C -0.2475(3) 0.1047(3) 0.1582(2) 0.0226(7) Uani 1 1 d . . .
C45 C -0.1779(3) 0.1993(3) 0.20622(19) 0.0205(7) Uani 1 1 d . . .
C46 C -0.0593(3) 0.2357(3) 0.22139(19) 0.0195(7) Uani 1 1 d . . .
H46 H -0.0109 0.1977 0.1988 0.023 Uiso 1 1 calc R . .
C47 C -0.0103(3) 0.3283(3) 0.26997(19) 0.0191(7) Uani 1 1 d . . .
C48 C -0.4398(3) 0.1620(3) 0.2783(2) 0.0378(10) Uani 1 1 d . . .
H48C H -0.4427 0.2229 0.3130 0.057 Uiso 1 1 calc R . .
H48A H -0.3974 0.1188 0.3061 0.057 Uiso 1 1 calc R . .
H48B H -0.5184 0.1219 0.2591 0.057 Uiso 1 1 calc R . .
C49 C -0.4439(3) 0.2625(3) 0.1651(2) 0.0359(9) Uani 1 1 d . . .
H49A H -0.4011 0.2873 0.1241 0.054 Uiso 1 1 calc R . .
H49C H -0.4521 0.3218 0.1993 0.054 Uiso 1 1 calc R . .
H49B H -0.5203 0.2205 0.1426 0.054 Uiso 1 1 calc R . .

loop_
_atom_site_aniso_label
_atom_site_aniso_U_11
_atom_site_aniso_U_22
_atom_site_aniso_U_33
_atom_site_aniso_U_23
_atom_site_aniso_U_13
_atom_site_aniso_U_12
Ir1 0.01653(7) 0.01930(7) 0.01647(8) 0.00429(5) 0.00185(5) 0.00549(5)
S1 0.0289(5) 0.0303(5) 0.0218(5) 0.0034(4) 0.0062(4) 0.0137(4)
S2 0.0242(4) 0.0267(5) 0.0284(5) 0.0003(4) 0.0051(4) 0.0106(4)
O1 0.0172(11) 0.0284(13) 0.0215(13) 0.0029(10) 0.0012(10) 0.0051(10)
O2 0.0262(13) 0.0264(13) 0.0226(13) 0.0082(10) 0.0053(10) 0.0087(10)
N1 0.0166(13) 0.0205(14) 0.0229(15) 0.0053(11) 0.0008(11) 0.0059(11)
N2 0.0237(14) 0.0196(14) 0.0165(14) 0.0051(11) 0.0040(11) 0.0058(12)
C1 0.0222(17) 0.0300(19) 0.0206(18) -0.0018(14) -0.0001(14) 0.0095(15)
C2 0.0246(19) 0.049(2) 0.026(2) 0.0086(17) -0.0020(15) 0.0160(18)
C3 0.033(2) 0.031(2) 0.025(2) 0.0060(15) 0.0042(16) 0.0157(16)
C4 0.0241(19) 0.043(2) 0.038(2) 0.0043(18) -0.0018(16) 0.0127(18)
C5 0.044(2) 0.055(3) 0.033(2) 0.022(2) 0.0021(19) 0.022(2)
C6 0.0134(15) 0.0215(17) 0.0261(19) -0.0006(14) 0.0010(13) 0.0053(13)
C7 0.0299(19) 0.0293(19) 0.030(2) 0.0058(15) 0.0079(16) 0.0146(16)
C8 0.031(2) 0.0250(19) 0.041(2) 0.0078(17) 0.0078(17) 0.0046(16)
C9 0.0255(19) 0.0187(18) 0.048(2) -0.0005(16) 0.0025(17) 0.0075(15)
C10 0.0242(18) 0.0282(19) 0.034(2) -0.0054(16) 0.0060(16) 0.0092(16)
C11 0.0176(16) 0.0242(18) 0.0288(19) 0.0058(14) 0.0015(14) 0.0079(14)
C12 0.0108(14) 0.0253(17) 0.0212(17) 0.0030(13) 0.0020(12) 0.0047(13)
C13 0.0190(16) 0.0249(18) 0.0223(18) 0.0047(14) 0.0015(13) 0.0091(14)
C14 0.0141(15) 0.0219(16) 0.0193(17) 0.0017(13) 0.0018(13) 0.0054(13)
C15 0.0216(16) 0.0183(16) 0.0178(17) 0.0037(13) 0.0001(13) 0.0025(13)
C16 0.0183(16) 0.0173(16) 0.0223(18) 0.0010(13) -0.0012(13) 0.0014(13)
C17 0.0214(17) 0.0183(16) 0.0257(19) 0.0059(14) -0.0016(14) 0.0025(14)
C18 0.034(2) 0.0260(19) 0.032(2) 0.0092(15) 0.0047(16) 0.0108(16)
C19 0.039(2) 0.027(2) 0.044(2) 0.0088(17) -0.0015(19) 0.0137(18)
C20 0.037(2) 0.027(2) 0.041(2) 0.0104(17) -0.0013(18) 0.0119(17)
C21 0.034(2) 0.032(2) 0.032(2) 0.0177(17) -0.0002(17) 0.0038(17)
C22 0.0232(17) 0.0204(17) 0.0261(19) 0.0053(14) 0.0006(14) 0.0010(14)
C23 0.0269(18) 0.0272(18) 0.0226(19) 0.0090(14) 0.0035(15) 0.0061(15)
C24 0.0205(17) 0.0279(18) 0.0223(18) 0.0096(14) 0.0003(14) 0.0056(15)
C25 0.0189(16) 0.0322(19) 0.0205(18) 0.0045(14) 0.0056(14) 0.0073(15)
C26 0.053(3) 0.037(2) 0.021(2) 0.0089(16) 0.0006(18) 0.012(2)
C27 0.031(2) 0.047(2) 0.040(2) 0.020(2) 0.0093(18) -0.0004(19)
C28 0.0243(17) 0.0224(17) 0.0152(16) 0.0052(13) 0.0037(13) 0.0057(14)
C29 0.0292(19) 0.0293(19) 0.029(2) 0.0038(15) 0.0034(16) 0.0100(16)
C30 0.030(2) 0.034(2) 0.029(2) -0.0053(16) -0.0030(16) 0.0042(17)
C31 0.044(2) 0.030(2) 0.027(2) -0.0069(16) -0.0002(18) 0.0061(18)
C32 0.043(2) 0.034(2) 0.025(2) 0.0024(16) 0.0073(17) 0.0198(18)
C33 0.0326(19) 0.0240(18) 0.0162(17) 0.0019(13) -0.0002(14) 0.0108(15)
C34 0.0221(17) 0.0231(17) 0.0227(18) 0.0083(14) 0.0056(14) 0.0094(14)
C35 0.0208(16) 0.0219(17) 0.0200(17) 0.0026(13) 0.0046(13) 0.0064(14)
C36 0.0177(16) 0.0257(18) 0.0281(19) 0.0040(14) 0.0050(14) 0.0100(14)
C37 0.0185(17) 0.0288(19) 0.0260(19) 0.0071(15) 0.0045(14) 0.0066(15)
C38 0.0178(17) 0.033(2) 0.029(2) -0.0006(15) 0.0036(15) 0.0045(15)
C39 0.0257(18) 0.031(2) 0.0209(19) 0.0052(15) -0.0013(14) 0.0014(16)
C40 0.0182(18) 0.044(2) 0.035(2) -0.0024(18) 0.0011(16) -0.0015(17)
C41 0.030(2) 0.034(2) 0.038(2) -0.0039(18) 0.0020(17) -0.0040(17)
C42 0.037(2) 0.0258(19) 0.033(2) -0.0017(16) 0.0066(17) 0.0045(17)
C43 0.0258(18) 0.0254(18) 0.027(2) 0.0033(14) 0.0047(15) 0.0063(15)
C44 0.0220(17) 0.0238(17) 0.0217(18) 0.0084(14) 0.0019(14) 0.0032(14)
C45 0.0224(17) 0.0215(17) 0.0205(18) 0.0075(13) 0.0062(14) 0.0078(14)
C46 0.0151(15) 0.0220(17) 0.0235(18) 0.0063(13) 0.0045(13) 0.0064(13)
C47 0.0176(16) 0.0239(17) 0.0198(17) 0.0089(13) 0.0073(13) 0.0082(14)
C48 0.026(2) 0.047(2) 0.034(2) -0.0030(18) 0.0119(17) -0.0037(18)
C49 0.0236(19) 0.045(2) 0.038(2) 0.0013(18) -0.0044(17) 0.0130(18)

loop_
_atom_type_symbol
_atom_type_description
_atom_type_scat_dispersion_real
_atom_type_scat_dispersion_imag
_atom_type_scat_source
C C 0.0033 0.0016 'International Tables Vol C Tables 4.2.6.8 and 6.1.1.4'
H H 0.0000 0.0000 'International Tables Vol C Tables 4.2.6.8 and 6.1.1.4'
Ir Ir -1.4442 7.9887 'International Tables Vol C Tables 4.2.6.8 and 6.1.1.4'
N N 0.0061 0.0033 'International Tables Vol C Tables 4.2.6.8 and 6.1.1.4'
O O 0.0106 0.0060 'International Tables Vol C Tables 4.2.6.8 and 6.1.1.4'
S S 0.1246 0.1234 'International Tables Vol C Tables 4.2.6.8 and 6.1.1.4'

loop_
_geom_angle_atom_site_label_1
_geom_angle_atom_site_label_2
_geom_angle_atom_site_label_3
_geom_angle
_geom_angle_site_symmetry_1
_geom_angle_site_symmetry_3
_geom_angle_publ_flag
O1 C1 C2 126.6(3) . . ?
O1 C1 C4 115.3(3) . . ?
O2 Ir1 O1 87.40(9) . . ?
O2 C3 C2 126.1(3) . . ?
O2 C3 C5 114.5(3) . . ?
N1 Ir1 O1 84.78(10) . . ?
N1 Ir1 O2 99.90(10) . . ?
N1 C6 C11 112.8(3) . . ?
N1 C12 S1 114.4(3) . . ?
N1 C12 C13 118.8(3) . . ?
N2 Ir1 O1 101.64(10) . . ?
N2 Ir1 O2 86.57(10) . . ?
N2 Ir1 N1 171.16(10) . . ?
N2 C28 C33 112.9(3) . . ?
N2 C34 S2 114.3(3) . . ?
N2 C34 C35 118.5(3) . . ?
C1 O1 Ir1 124.0(2) . . ?
C1 C2 H2 115.9 . . ?
C1 C2 C3 128.2(3) . . ?
C1 C4 H4C 109.5 . . ?
C1 C4 H4A 109.5 . . ?
C1 C4 H4B 109.5 . . ?
C2 C1 C4 118.1(3) . . ?
C2 C3 C5 119.4(3) . . ?
C3 O2 Ir1 125.1(2) . . ?
C3 C2 H2 115.9 . . ?
C3 C5 H5C 109.5 . . ?
C3 C5 H5B 109.5 . . ?
C3 C5 H5A 109.5 . . ?
H4C C4 H4A 109.5 . . ?
H4C C4 H4B 109.5 . . ?
H4A C4 H4B 109.5 . . ?
H5C C5 H5B 109.5 . . ?
H5C C5 H5A 109.5 . . ?
H5B C5 H5A 109.5 . . ?
C6 N1 Ir1 133.5(2) . . ?
C6 C7 H7 120.8 . . ?
C6 C7 C8 118.4(3) . . ?
C6 C11 S1 110.3(3) . . ?
C6 C11 C10 120.6(3) . . ?
C7 C6 N1 126.6(3) . . ?
C7 C6 C11 120.5(3) . . ?
C7 C8 H8 119.5 . . ?
C8 C7 H7 120.8 . . ?
C8 C9 H9 119.4 . . ?
C9 C8 C7 121.0(4) . . ?
C9 C8 H8 119.5 . . ?
C9 C10 H10 121.0 . . ?
C9 C10 C11 118.1(3) . . ?
C10 C9 C8 121.3(3) . . ?
C10 C9 H9 119.4 . . ?
C10 C11 S1 129.1(3) . . ?
C11 C10 H10 121.0 . . ?
C12 S1 C11 89.90(17) . . ?
C12 N1 Ir1 113.4(2) . . ?
C12 N1 C6 112.5(3) . . ?
C13 C12 S1 126.4(3) . . ?
C13 C14 Ir1 114.5(2) . . ?
C13 C25 H25 120.9 . . ?
C14 Ir1 O1 89.88(11) . . ?
C14 Ir1 O2 177.22(10) . . ?
C14 Ir1 N1 80.43(12) . . ?
C14 Ir1 N2 93.39(12) . . ?
C14 C13 C12 111.9(3) . . ?
C14 C15 H15 119.7 . . ?
C15 C14 Ir1 129.3(2) . . ?
C15 C14 C13 116.3(3) . . ?
C15 C16 C17 129.5(3) . . ?
C15 C16 C24 122.4(3) . . ?
C16 C15 C14 120.5(3) . . ?
C16 C15 H15 119.7 . . ?
C16 C24 C23 111.2(3) . . ?
C17 C18 H18 121.1 . . ?
C17 C22 C23 111.3(3) . . ?
C18 C17 C16 130.4(3) . . ?
C18 C17 C22 121.3(3) . . ?
C18 C19 H19 119.3 . . ?
C18 C19 C20 121.4(4) . . ?
C19 C18 C17 117.8(4) . . ?
C19 C18 H18 121.1 . . ?
C19 C20 H20 119.8 . . ?
C19 C20 C21 120.4(4) . . ?
C20 C19 H19 119.3 . . ?
C20 C21 H21 120.6 . . ?
C21 C20 H20 119.8 . . ?
C21 C22 C17 120.2(3) . . ?
C21 C22 C23 128.5(3) . . ?
C22 C17 C16 108.2(3) . . ?
C22 C21 C20 118.8(4) . . ?
C22 C21 H21 120.6 . . ?
C22 C23 C24 101.0(3) . . ?
C22 C23 C26 113.0(3) . . ?
C22 C23 C27 110.0(3) . . ?
C23 C26 H26A 109.5 . . ?
C23 C26 H26C 109.5 . . ?
C23 C26 H26B 109.5 . . ?
C23 C27 H27B 109.5 . . ?
C23 C27 H27C 109.5 . . ?
C23 C27 H27A 109.5 . . ?
C24 C16 C17 108.0(3) . . ?
C24 C23 C26 111.8(3) . . ?
C24 C23 C27 111.0(3) . . ?
C24 C25 C13 118.2(3) . . ?
C24 C25 H25 120.9 . . ?
C25 C13 C12 124.5(3) . . ?
C25 C13 C14 123.2(3) . . ?
C25 C24 C16 119.2(3) . . ?
C25 C24 C23 129.6(3) . . ?
C26 C23 C27 109.8(3) . . ?
H26A C26 H26C 109.5 . . ?
H26A C26 H26B 109.5 . . ?
H26C C26 H26B 109.5 . . ?
H27B C27 H27C 109.5 . . ?
H27B C27 H27A 109.5 . . ?
H27C C27 H27A 109.5 . . ?
C28 N2 Ir1 133.5(2) . . ?
C28 C29 H29 120.6 . . ?
C28 C29 C30 118.7(4) . . ?
C28 C33 S2 110.2(3) . . ?
C29 C28 N2 126.9(3) . . ?
C29 C28 C33 120.3(3) . . ?
C29 C30 H30 119.7 . . ?
C29 C30 C31 120.7(4) . . ?
C30 C29 H29 120.6 . . ?
C30 C31 H31 119.5 . . ?
C31 C30 H30 119.7 . . ?
C31 C32 H32 121.0 . . ?
C31 C32 C33 118.0(4) . . ?
C32 C31 C30 121.0(4) . . ?
C32 C31 H31 119.5 . . ?
C32 C33 S2 128.4(3) . . ?
C32 C33 C28 121.3(3) . . ?
C33 C32 H32 121.0 . . ?
C34 S2 C33 89.80(17) . . ?
C34 N2 Ir1 113.7(2) . . ?
C34 N2 C28 112.8(3) . . ?
C35 C34 S2 127.1(3) . . ?
C35 C36 H36 120.7 . . ?
C35 C47 Ir1 115.6(2) . . ?
C36 C35 C34 124.9(3) . . ?
C36 C35 C47 123.1(3) . . ?
C36 C37 C38 129.3(3) . . ?
C36 C37 C45 119.7(3) . . ?
C37 C36 C35 118.6(3) . . ?
C37 C36 H36 120.7 . . ?
C37 C38 C39 101.0(3) . . ?
C37 C38 C48 111.6(3) . . ?
C37 C45 C44 108.4(3) . . ?
C38 C48 H48C 109.5 . . ?
C38 C48 H48A 109.5 . . ?
C38 C48 H48B 109.5 . . ?
C38 C49 H49A 109.5 . . ?
C38 C49 H49C 109.5 . . ?
C38 C49 H49B 109.5 . . ?
C39 C38 C48 110.0(3) . . ?
C39 C40 H40 119.9 . . ?
C39 C44 C45 108.4(3) . . ?
C40 C39 C38 129.6(3) . . ?
C40 C39 C44 119.2(4) . . ?
C40 C41 H41 119.8 . . ?
C40 C41 C42 120.4(4) . . ?
C41 C40 C39 120.2(4) . . ?
C41 C40 H40 119.9 . . ?
C41 C42 H42 119.6 . . ?
C41 C42 C43 120.7(4) . . ?
C42 C41 H41 119.8 . . ?
C42 C43 H43 121.0 . . ?
C43 C42 H42 119.6 . . ?
C43 C44 C39 121.3(3) . . ?
C43 C44 C45 130.2(3) . . ?
C44 C39 C38 111.1(3) . . ?
C44 C43 C42 118.1(3) . . ?
C44 C43 H43 121.0 . . ?
C45 C37 C38 111.0(3) . . ?
C45 C46 H46 119.8 . . ?
C45 C46 C47 120.3(3) . . ?
C46 C45 C37 121.9(3) . . ?
C46 C45 C44 129.7(3) . . ?
C46 C47 Ir1 128.0(2) . . ?
C46 C47 C35 116.4(3) . . ?
C47 Ir1 O1 178.35(11) . . ?
C47 Ir1 O2 93.17(11) . . ?
C47 Ir1 N1 93.60(12) . . ?
C47 Ir1 N2 79.94(12) . . ?
C47 Ir1 C14 89.56(13) . . ?
C47 C35 C34 111.9(3) . . ?
C47 C46 H46 119.8 . . ?
H48C C48 H48A 109.5 . . ?
H48C C48 H48B 109.5 . . ?
H48A C48 H48B 109.5 . . ?
C49 C38 C37 111.5(3) . . ?
C49 C38 C39 111.6(3) . . ?
C49 C38 C48 110.8(3) . . ?
H49A C49 H49C 109.5 . . ?
H49A C49 H49B 109.5 . . ?
H49C C49 H49B 109.5 . . ?

loop_
_geom_bond_atom_site_label_1
_geom_bond_atom_site_label_2
_geom_bond_distance
_geom_bond_site_symmetry_2
_geom_bond_publ_flag
Ir1 O1 2.158(2) . ?
Ir1 O2 2.155(2) . ?
Ir1 N1 2.058(3) . ?
Ir1 N2 2.055(3) . ?
Ir1 C14 2.001(3) . ?
Ir1 C47 1.993(3) . ?
S1 C11 1.739(4) . ?
S1 C12 1.728(3) . ?
S2 C33 1.746(4) . ?
S2 C34 1.735(3) . ?
O1 C1 1.267(4) . ?
O2 C3 1.272(4) . ?
N1 C6 1.395(4) . ?
N1 C12 1.323(4) . ?
N2 C28 1.397(4) . ?
N2 C34 1.323(4) . ?
C1 C2 1.393(5) . ?
C1 C4 1.518(5) . ?
C2 H2 0.9500 . ?
C2 C3 1.395(5) . ?
C3 C5 1.502(5) . ?
C4 H4C 0.9800 . ?
C4 H4A 0.9800 . ?
C4 H4B 0.9800 . ?
C5 H5C 0.9800 . ?
C5 H5B 0.9800 . ?
C5 H5A 0.9800 . ?
C6 C7 1.382(5) . ?
C6 C11 1.406(5) . ?
C7 H7 0.9500 . ?
C7 C8 1.394(5) . ?
C8 H8 0.9500 . ?
C8 C9 1.393(5) . ?
C9 H9 0.9500 . ?
C9 C10 1.372(5) . ?
C10 H10 0.9500 . ?
C10 C11 1.407(5) . ?
C12 C13 1.440(5) . ?
C13 C14 1.431(5) . ?
C13 C25 1.401(5) . ?
C14 C15 1.388(5) . ?
C15 H15 0.9500 . ?
C15 C16 1.387(5) . ?
C16 C17 1.473(5) . ?
C16 C24 1.395(5) . ?
C17 C18 1.395(5) . ?
C17 C22 1.399(5) . ?
C18 H18 0.9500 . ?
C18 C19 1.388(5) . ?
C19 H19 0.9500 . ?
C19 C20 1.389(6) . ?
C20 H20 0.9500 . ?
C20 C21 1.400(6) . ?
C21 H21 0.9500 . ?
C21 C22 1.384(5) . ?
C22 C23 1.512(5) . ?
C23 C24 1.523(5) . ?
C23 C26 1.546(5) . ?
C23 C27 1.547(5) . ?
C24 C25 1.386(5) . ?
C25 H25 0.9500 . ?
C26 H26A 0.9800 . ?
C26 H26C 0.9800 . ?
C26 H26B 0.9800 . ?
C27 H27B 0.9800 . ?
C27 H27C 0.9800 . ?
C27 H27A 0.9800 . ?
C28 C29 1.379(5) . ?
C28 C33 1.408(5) . ?
C29 H29 0.9500 . ?
C29 C30 1.382(5) . ?
C30 H30 0.9500 . ?
C30 C31 1.407(6) . ?
C31 H31 0.9500 . ?
C31 C32 1.378(6) . ?
C32 H32 0.9500 . ?
C32 C33 1.385(5) . ?
C34 C35 1.435(5) . ?
C35 C36 1.405(5) . ?
C35 C47 1.422(5) . ?
C36 H36 0.9500 . ?
C36 C37 1.369(5) . ?
C37 C38 1.529(5) . ?
C37 C45 1.405(5) . ?
C38 C39 1.530(5) . ?
C38 C48 1.539(5) . ?
C38 C49 1.522(5) . ?
C39 C40 1.379(5) . ?
C39 C44 1.400(5) . ?
C40 H40 0.9500 . ?
C40 C41 1.374(6) . ?
C41 H41 0.9500 . ?
C41 C42 1.390(5) . ?
C42 H42 0.9500 . ?
C42 C43 1.391(5) . ?
C43 H43 0.9500 . ?
C43 C44 1.388(5) . ?
C44 C45 1.474(5) . ?
C45 C46 1.385(5) . ?
C46 H46 0.9500 . ?
C46 C47 1.403(5) . ?
C48 H48C 0.9800 . ?
C48 H48A 0.9800 . ?
C48 H48B 0.9800 . ?
C49 H49A 0.9800 . ?
C49 H49C 0.9800 . ?
C49 H49B 0.9800 . ?

loop_
_geom_torsion_atom_site_label_1
_geom_torsion_atom_site_label_2
_geom_torsion_atom_site_label_3
_geom_torsion_atom_site_label_4
_geom_torsion
_geom_torsion_site_symmetry_1
_geom_torsion_site_symmetry_2
_geom_torsion_site_symmetry_3
_geom_torsion_site_symmetry_4
_geom_torsion_publ_flag
Ir1 O1 C1 C2 -16.1(5) . . . . ?
Ir1 O1 C1 C4 165.3(2) . . . . ?
Ir1 O2 C3 C2 -0.4(5) . . . . ?
Ir1 O2 C3 C5 -179.4(3) . . . . ?
Ir1 N1 C6 C7 -6.6(5) . . . . ?
Ir1 N1 C6 C11 170.6(2) . . . . ?
Ir1 N1 C12 S1 -173.67(14) . . . . ?
Ir1 N1 C12 C13 -1.0(4) . . . . ?
Ir1 N2 C28 C29 -3.4(5) . . . . ?
Ir1 N2 C28 C33 177.4(2) . . . . ?
Ir1 N2 C34 S2 -177.44(15) . . . . ?
Ir1 N2 C34 C35 5.2(4) . . . . ?
Ir1 C14 C15 C16 178.0(2) . . . . ?
S1 C12 C13 C14 165.4(2) . . . . ?
S1 C12 C13 C25 -8.3(5) . . . . ?
S2 C34 C35 C36 -1.7(5) . . . . ?
S2 C34 C35 C47 -178.3(3) . . . . ?
O1 Ir1 O2 C3 -9.0(3) . . . . ?
O1 Ir1 N1 C6 104.1(3) . . . . ?
O1 Ir1 N1 C12 -85.3(2) . . . . ?
O1 Ir1 N2 C28 -4.4(3) . . . . ?
O1 Ir1 N2 C34 174.1(2) . . . . ?
O1 Ir1 C14 C13 75.9(2) . . . . ?
O1 Ir1 C14 C15 -102.9(3) . . . . ?
O1 Ir1 C47 C35 -159(4) . . . . ?
O1 Ir1 C47 C46 23(4) . . . . ?
O1 C1 C2 C3 1.1(7) . . . . ?
O2 Ir1 O1 C1 16.7(3) . . . . ?
O2 Ir1 N1 C6 17.6(3) . . . . ?
O2 Ir1 N1 C12 -171.8(2) . . . . ?
O2 Ir1 N2 C28 82.2(3) . . . . ?
O2 Ir1 N2 C34 -99.2(2) . . . . ?
O2 Ir1 C14 C13 88(2) . . . . ?
O2 Ir1 C14 C15 -91(2) . . . . ?
O2 Ir1 C47 C35 90.7(2) . . . . ?
O2 Ir1 C47 C46 -87.7(3) . . . . ?
N1 Ir1 O1 C1 -83.5(3) . . . . ?
N1 Ir1 O2 C3 75.2(3) . . . . ?
N1 Ir1 N2 C28 -140.4(6) . . . . ?
N1 Ir1 N2 C34 38.2(7) . . . . ?
N1 Ir1 C14 C13 -8.8(2) . . . . ?
N1 Ir1 C14 C15 172.3(3) . . . . ?
N1 Ir1 C47 C35 -169.2(2) . . . . ?
N1 Ir1 C47 C46 12.4(3) . . . . ?
N1 C6 C7 C8 178.2(3) . . . . ?
N1 C6 C11 S1 1.1(4) . . . . ?
N1 C6 C11 C10 -177.3(3) . . . . ?
N1 C12 C13 C14 -6.2(4) . . . . ?
N1 C12 C13 C25 -179.9(3) . . . . ?
N2 Ir1 O1 C1 102.7(3) . . . . ?
N2 Ir1 O2 C3 -110.8(3) . . . . ?
N2 Ir1 N1 C6 -119.0(6) . . . . ?
N2 Ir1 N1 C12 51.6(7) . . . . ?
N2 Ir1 C14 C13 177.5(2) . . . . ?
N2 Ir1 C14 C15 -1.3(3) . . . . ?
N2 Ir1 C47 C35 4.8(2) . . . . ?
N2 Ir1 C47 C46 -173.6(3) . . . . ?
N2 C28 C29 C30 -179.2(3) . . . . ?
N2 C28 C33 S2 0.4(4) . . . . ?
N2 C28 C33 C32 178.0(3) . . . . ?
N2 C34 C35 C36 175.3(3) . . . . ?
N2 C34 C35 C47 -1.3(4) . . . . ?
C1 C2 C3 O2 8.4(7) . . . . ?
C1 C2 C3 C5 -172.7(4) . . . . ?
C4 C1 C2 C3 179.7(4) . . . . ?
C6 N1 C12 S1 -1.0(4) . . . . ?
C6 N1 C12 C13 171.6(3) . . . . ?
C6 C7 C8 C9 -1.4(6) . . . . ?
C7 C6 C11 S1 178.5(3) . . . . ?
C7 C6 C11 C10 0.1(5) . . . . ?
C7 C8 C9 C10 0.3(6) . . . . ?
C8 C9 C10 C11 1.0(5) . . . . ?
C9 C10 C11 S1 -179.2(3) . . . . ?
C9 C10 C11 C6 -1.2(5) . . . . ?
C11 S1 C12 N1 1.4(3) . . . . ?
C11 S1 C12 C13 -170.6(3) . . . . ?
C11 C6 C7 C8 1.2(5) . . . . ?
C12 S1 C11 C6 -1.4(3) . . . . ?
C12 S1 C11 C10 176.8(3) . . . . ?
C12 N1 C6 C7 -177.2(3) . . . . ?
C12 N1 C6 C11 -0.1(4) . . . . ?
C12 C13 C14 Ir1 10.7(4) . . . . ?
C12 C13 C14 C15 -170.4(3) . . . . ?
C12 C13 C25 C24 171.1(3) . . . . ?
C13 C14 C15 C16 -0.8(5) . . . . ?
C14 Ir1 O1 C1 -163.9(3) . . . . ?
C14 Ir1 O2 C3 -21(2) . . . . ?
C14 Ir1 N1 C6 -165.2(3) . . . . ?
C14 Ir1 N1 C12 5.4(2) . . . . ?
C14 Ir1 N2 C28 -95.0(3) . . . . ?
C14 Ir1 N2 C34 83.6(2) . . . . ?
C14 Ir1 C47 C35 -88.8(3) . . . . ?
C14 Ir1 C47 C46 92.8(3) . . . . ?
C14 C13 C25 C24 -1.9(5) . . . . ?
C14 C15 C16 C17 173.7(3) . . . . ?
C14 C15 C16 C24 -3.2(5) . . . . ?
C15 C16 C17 C18 -2.6(6) . . . . ?
C15 C16 C17 C22 -179.0(3) . . . . ?
C15 C16 C24 C23 -177.4(3) . . . . ?
C15 C16 C24 C25 4.8(5) . . . . ?
C16 C17 C18 C19 -175.4(3) . . . . ?
C16 C17 C22 C21 177.1(3) . . . . ?
C16 C17 C22 C23 -2.2(4) . . . . ?
C16 C24 C25 C13 -2.1(5) . . . . ?
C17 C16 C24 C23 5.0(4) . . . . ?
C17 C16 C24 C25 -172.7(3) . . . . ?
C17 C18 C19 C20 -1.9(6) . . . . ?
C17 C22 C23 C24 4.9(4) . . . . ?
C17 C22 C23 C26 124.4(3) . . . . ?
C17 C22 C23 C27 -112.5(3) . . . . ?
C18 C17 C22 C21 0.3(5) . . . . ?
C18 C17 C22 C23 -179.1(3) . . . . ?
C18 C19 C20 C21 2.1(6) . . . . ?
C19 C20 C21 C22 -1.1(6) . . . . ?
C20 C21 C22 C17 -0.1(5) . . . . ?
C20 C21 C22 C23 179.1(3) . . . . ?
C21 C22 C23 C24 -174.4(4) . . . . ?
C21 C22 C23 C26 -54.8(5) . . . . ?
C21 C22 C23 C27 68.3(5) . . . . ?
C22 C17 C18 C19 0.7(5) . . . . ?
C22 C23 C24 C16 -6.0(4) . . . . ?
C22 C23 C24 C25 171.5(3) . . . . ?
C23 C24 C25 C13 -179.5(3) . . . . ?
C24 C16 C17 C18 174.7(4) . . . . ?
C24 C16 C17 C22 -1.7(4) . . . . ?
C25 C13 C14 Ir1 -175.6(3) . . . . ?
C25 C13 C14 C15 3.4(5) . . . . ?
C26 C23 C24 C16 -126.4(3) . . . . ?
C26 C23 C24 C25 51.1(5) . . . . ?
C27 C23 C24 C16 110.6(3) . . . . ?
C27 C23 C24 C25 -71.9(5) . . . . ?
C28 N2 C34 S2 1.4(4) . . . . ?
C28 N2 C34 C35 -176.0(3) . . . . ?
C28 C29 C30 C31 0.9(6) . . . . ?
C29 C28 C33 S2 -178.9(3) . . . . ?
C29 C28 C33 C32 -1.3(5) . . . . ?
C29 C30 C31 C32 -0.6(6) . . . . ?
C30 C31 C32 C33 -0.6(6) . . . . ?
C31 C32 C33 S2 178.7(3) . . . . ?
C31 C32 C33 C28 1.5(5) . . . . ?
C33 S2 C34 N2 -1.0(3) . . . . ?
C33 S2 C34 C35 176.1(3) . . . . ?
C33 C28 C29 C30 0.1(5) . . . . ?
C34 S2 C33 C28 0.3(3) . . . . ?
C34 S2 C33 C32 -177.1(4) . . . . ?
C34 N2 C28 C29 178.1(3) . . . . ?
C34 N2 C28 C33 -1.2(4) . . . . ?
C34 C35 C36 C37 -175.1(3) . . . . ?
C34 C35 C47 Ir1 -3.5(4) . . . . ?
C34 C35 C47 C46 175.1(3) . . . . ?
C35 C36 C37 C38 179.0(3) . . . . ?
C35 C36 C37 C45 0.6(5) . . . . ?
C36 C35 C47 Ir1 179.9(3) . . . . ?
C36 C35 C47 C46 -1.5(5) . . . . ?
C36 C37 C38 C39 -179.0(4) . . . . ?
C36 C37 C38 C48 -62.1(5) . . . . ?
C36 C37 C38 C49 62.4(5) . . . . ?
C36 C37 C45 C44 178.8(3) . . . . ?
C36 C37 C45 C46 -1.8(5) . . . . ?
C37 C38 C39 C40 179.5(4) . . . . ?
C37 C38 C39 C44 0.6(4) . . . . ?
C37 C45 C46 C47 1.4(5) . . . . ?
C38 C37 C45 C44 0.1(4) . . . . ?
C38 C37 C45 C46 179.5(3) . . . . ?
C38 C39 C40 C41 -177.6(4) . . . . ?
C38 C39 C44 C43 178.1(3) . . . . ?
C38 C39 C44 C45 -0.6(4) . . . . ?
C39 C40 C41 C42 -0.4(7) . . . . ?
C39 C44 C45 C37 0.3(4) . . . . ?
C39 C44 C45 C46 -179.0(3) . . . . ?
C40 C39 C44 C43 -0.9(5) . . . . ?
C40 C39 C44 C45 -179.6(3) . . . . ?
C40 C41 C42 C43 -0.7(6) . . . . ?
C41 C42 C43 C44 1.0(6) . . . . ?
C42 C43 C44 C39 -0.2(5) . . . . ?
C42 C43 C44 C45 178.2(3) . . . . ?
C43 C44 C45 C37 -178.2(4) . . . . ?
C43 C44 C45 C46 2.5(6) . . . . ?
C44 C39 C40 C41 1.2(6) . . . . ?
C44 C45 C46 C47 -179.4(3) . . . . ?
C45 C37 C38 C39 -0.4(4) . . . . ?
C45 C37 C38 C48 116.4(3) . . . . ?
C45 C37 C38 C49 -119.1(3) . . . . ?
C45 C46 C47 Ir1 178.6(2) . . . . ?
C45 C46 C47 C35 0.2(5) . . . . ?
C47 Ir1 O1 C1 -94(4) . . . . ?
C47 Ir1 O2 C3 169.5(3) . . . . ?
C47 Ir1 N1 C6 -76.2(3) . . . . ?
C47 Ir1 N1 C12 94.4(2) . . . . ?
C47 Ir1 N2 C28 176.1(3) . . . . ?
C47 Ir1 N2 C34 -5.4(2) . . . . ?
C47 Ir1 C14 C13 -102.6(2) . . . . ?
C47 Ir1 C14 C15 78.6(3) . . . . ?
C47 C35 C36 C37 1.1(5) . . . . ?
C48 C38 C39 C40 61.5(5) . . . . ?
C48 C38 C39 C44 -117.3(3) . . . . ?
C49 C38 C39 C40 -61.9(5) . . . . ?
C49 C38 C39 C44 119.2(3) . . . . ?

loop_
_platon_squeeze_void_nr
_platon_squeeze_void_average_x
_platon_squeeze_void_average_y
_platon_squeeze_void_average_z
_platon_squeeze_void_volume
_platon_squeeze_void_count_electrons
_platon_squeeze_void_content
1 -0.067 -0.060 0.440 965 293 ' '
